data_7201191
loop_
_publ_author_name
'Kutasi, Anna M.'
'Turner, David R.'
'Jensen, Paul'
'Moubaraki, Boujemaa'
'Batten, Stuart R.'
'Murray, Keith S.'

_publ_section_title
;
 Coordination polymers of nitrocyanamide, O2NNCN&#x2212;: synthesis,
 structure and magnetism
;
_journal_issue 10
_journal_name_full CrystEngComm
_journal_page_first 2089
_journal_paper_doi 10.1039/b905970a
_journal_volume 11
_journal_year 2009
_chemical_formula_moiety 'C12 H12 Co N8 O6, C10 H8 N2'
_chemical_formula_sum 'C22 H20 Co N10 O6'
_chemical_formula_weight 579.41
_chemical_name_common '[Co(CAN)2(4,4'-bipy)(H2O)2].4,4'-bipy'
_chemical_name_systematic
;
[Co(CAN)2(4,4'-bipy)(H2O)2].4,4'-bipy
;
_space_group_IT_number 13
_symmetry_cell_setting monoclinic
_symmetry_space_group_name_Hall '-P 2yc'
_symmetry_space_group_name_H-M 'P 1 2/c 1'
_atom_sites_solution_hydrogens geom
_atom_sites_solution_primary direct
_atom_sites_solution_secondary difmap
_audit_creation_method SHELXL-97
_cell_angle_alpha 90.00
_cell_angle_beta 102.407(1)
_cell_angle_gamma 90.00
_cell_formula_units_Z 2
_cell_length_a 7.2816(2)
_cell_length_b 11.3892(2)
_cell_length_c 15.2587(5)
_cell_measurement_reflns_used 14072
_cell_measurement_temperature 123(1)
_cell_measurement_theta_max 27.50
_cell_measurement_theta_min 3.83
_cell_volume 1235.88(6)
_computing_cell_refinement 'DENZO-SMN (Otwinowski & Minor, 1997)'
_computing_data_collection 'Collect (Hooft, 1999)'
_computing_data_reduction 'DENZO-SMN (Otwinowski & Minor, 1997)'
_computing_molecular_graphics 'X-Seed (Barbour, 1999)'
_computing_publication_material 'CIFTAB (Sheldrick, 1997)'
_computing_structure_refinement 'SHELXL-97 (Sheldrick, 1997)'
_computing_structure_solution 'SHELXS-97 (Sheldrick, 1990)'
_diffrn_ambient_temperature 123(1)
_diffrn_measured_fraction_theta_full 0.994
_diffrn_measured_fraction_theta_max 0.994
_diffrn_measurement_device_type 'Nonius KappaCCD'
_diffrn_measurement_method 'phi and omega scans'
_diffrn_radiation_monochromator graphite
_diffrn_radiation_source 'fine-focus sealed tube'
_diffrn_radiation_type MoK\a
_diffrn_radiation_wavelength 0.71073
_diffrn_reflns_av_R_equivalents 0.0879
_diffrn_reflns_av_sigmaI/netI 0.0824
_diffrn_reflns_limit_h_max 9
_diffrn_reflns_limit_h_min -9
_diffrn_reflns_limit_k_max 11
_diffrn_reflns_limit_k_min -14
_diffrn_reflns_limit_l_max 19
_diffrn_reflns_limit_l_min -19
_diffrn_reflns_number 14072
_diffrn_reflns_theta_full 27.50
_diffrn_reflns_theta_max 27.50
_diffrn_reflns_theta_min 3.83
_exptl_absorpt_coefficient_mu 0.755
_exptl_absorpt_correction_T_max 0.9455
_exptl_absorpt_correction_T_min 0.8337
_exptl_absorpt_correction_type empirical
_exptl_absorpt_process_details SORTAV
_exptl_crystal_colour pink
_exptl_crystal_density_diffrn 1.557
_exptl_crystal_density_method 'not measured'
_exptl_crystal_description rods
_exptl_crystal_F_000 594
_exptl_crystal_size_max 0.25
_exptl_crystal_size_mid 0.08
_exptl_crystal_size_min 0.08
_refine_diff_density_max 0.489
_refine_diff_density_min -0.560
_refine_diff_density_rms 0.098
_refine_ls_extinction_method none
_refine_ls_goodness_of_fit_ref 1.062
_refine_ls_hydrogen_treatment mixed
_refine_ls_matrix_type full
_refine_ls_number_parameters 187
_refine_ls_number_reflns 2826
_refine_ls_number_restraints 0
_refine_ls_restrained_S_all 1.062
_refine_ls_R_factor_all 0.1000
_refine_ls_R_factor_gt 0.0594
_refine_ls_shift/su_max 0.000
_refine_ls_shift/su_mean 0.000
_refine_ls_structure_factor_coef Fsqd
_refine_ls_weighting_details 'calc w=1/[\s^2^(Fo^2^)+(0.2000P)^2^+0.0000P] where P=(Fo^2^+2Fc^2^)/3'
_refine_ls_weighting_scheme calc
_refine_ls_wR_factor_gt 0.0801
_refine_ls_wR_factor_ref 0.0899
_reflns_number_gt 2021
_reflns_number_total 2826
_reflns_threshold_expression >2sigma(I)
_cod_data_source_file b905970a.txt
_cod_data_source_block 3Co
_cod_depositor_comments
;
The following automatic conversions were performed:
'_exptl_absorpt_correction_type' value 'Empirical' changed to 'empirical'
according to '/home/saulius/struct/CIF-dictionaries/cif_core.dic'
dictionary named 'cif_core.dic' version 2.4.1 from 2010-06-29.

Automatic conversion script
Id: cif_fix_enum 1527 2010-12-29 10:47:43Z saulius 
;
_cod_original_sg_symbol_H-M P2/c
_cod_database_code 7201191

loop_
_symmetry_equiv_pos_as_xyz
'x, y, z'
'-x, y, -z+1/2'
'-x, -y, -z'
'x, -y, z-1/2'

loop_
_atom_site_label
_atom_site_type_symbol
_atom_site_fract_x
_atom_site_fract_y
_atom_site_fract_z
_atom_site_U_iso_or_equiv
_atom_site_adp_type
_atom_site_occupancy
_atom_site_symmetry_multiplicity
_atom_site_calc_flag
_atom_site_refinement_flags
_atom_site_disorder_assembly
_atom_site_disorder_group
Co1 Co 0.5000 0.34170(5) 0.2500 0.00869(15) Uani 1 2 d S . .
O10 O 0.9892(3) 0.08870(19) 0.38836(16) 0.0320(6) Uani 1 1 d . . .
N10 N 0.7951(3) 0.3347(2) 0.30641(15) 0.0144(5) Uani 1 1 d . . .
O11 O 1.2700(3) 0.12619(19) 0.46649(15) 0.0285(6) Uani 1 1 d . . .
N11 N 1.0994(3) 0.2752(2) 0.40291(16) 0.0164(6) Uani 1 1 d . . .
C11 C 0.9329(4) 0.3011(2) 0.35085(19) 0.0122(6) Uani 1 1 d . . .
N12 N 1.1173(4) 0.1571(2) 0.41882(16) 0.0207(6) Uani 1 1 d . . .
O20 O 0.4559(3) 0.35011(17) 0.37988(13) 0.0119(4) Uani 1 1 d . . .
N20 N 0.5000 0.5294(3) 0.2500 0.0115(7) Uani 1 2 d S . .
N21 N 0.5000 1.1526(3) 0.2500 0.0120(7) Uani 1 2 d S . .
C21 C 0.5942(4) 0.5906(2) 0.32073(19) 0.0115(6) Uani 1 1 d . . .
H21 H 0.6621 0.5486 0.3711 0.014 Uiso 1 1 calc R . .
C22 C 0.5970(4) 0.7112(2) 0.32376(19) 0.0117(6) Uani 1 1 d . . .
H22 H 0.6645 0.7507 0.3756 0.014 Uiso 1 1 calc R . .
C23 C 0.5000 0.7755(3) 0.2500 0.0109(9) Uani 1 2 d S . .
C24 C 0.5000 0.9058(3) 0.2500 0.0101(9) Uani 1 2 d S . .
C25 C 0.5461(4) 0.9703(2) 0.32923(19) 0.0158(7) Uani 1 1 d . . .
H25 H 0.5775 0.9309 0.3854 0.019 Uiso 1 1 calc R . .
C26 C 0.5460(4) 1.0907(2) 0.32615(19) 0.0163(7) Uani 1 1 d . . .
H26 H 0.5805 1.1324 0.3811 0.020 Uiso 1 1 calc R . .
N30 N 0.2709(3) 0.7086(2) 0.47389(16) 0.0170(6) Uani 1 1 d . . .
C31 C 0.1937(4) 0.8065(3) 0.4345(2) 0.0190(7) Uani 1 1 d . . .
H31 H 0.2133 0.8777 0.4677 0.023 Uiso 1 1 calc R . .
C32 C 0.0861(4) 0.8100(2) 0.3478(2) 0.0163(7) Uani 1 1 d . . .
H32 H 0.0336 0.8822 0.3230 0.020 Uiso 1 1 calc R . .
C33 C 0.0553(4) 0.7076(2) 0.29722(19) 0.0129(6) Uani 1 1 d . . .
C34 C 0.1323(4) 0.6047(3) 0.33875(19) 0.0146(6) Uani 1 1 d . . .
H34 H 0.1128 0.5319 0.3078 0.018 Uiso 1 1 calc R . .
C35 C 0.2378(4) 0.6097(3) 0.4258(2) 0.0174(7) Uani 1 1 d . . .
H35 H 0.2898 0.5387 0.4530 0.021 Uiso 1 1 calc R . .
H2A H 0.537(5) 0.318(3) 0.424(2) 0.031(10) Uiso 1 1 d . . .
H2B H 0.350(6) 0.327(3) 0.391(2) 0.044(12) Uiso 1 1 d . . .

loop_
_atom_site_aniso_label
_atom_site_aniso_U_11
_atom_site_aniso_U_22
_atom_site_aniso_U_33
_atom_site_aniso_U_23
_atom_site_aniso_U_13
_atom_site_aniso_U_12
Co1 0.0092(3) 0.0066(3) 0.0091(3) 0.000 -0.0006(2) 0.000
O10 0.0237(14) 0.0172(13) 0.0500(17) 0.0007(11) -0.0033(12) -0.0015(10)
N10 0.0107(12) 0.0139(13) 0.0166(13) 0.0001(11) -0.0012(10) -0.0005(11)
O11 0.0218(13) 0.0370(14) 0.0238(13) 0.0128(10) -0.0015(10) 0.0118(10)
N11 0.0100(13) 0.0171(15) 0.0203(15) 0.0057(10) -0.0009(11) 0.0012(10)
C11 0.0154(16) 0.0100(15) 0.0124(16) -0.0016(11) 0.0052(13) -0.0046(12)
N12 0.0177(14) 0.0255(15) 0.0187(14) 0.0061(12) 0.0034(11) 0.0074(13)
O20 0.0119(11) 0.0141(11) 0.0090(11) 0.0009(8) 0.0008(9) 0.0007(9)
N20 0.0114(19) 0.0103(18) 0.012(2) 0.000 0.0013(15) 0.000
N21 0.0105(17) 0.0120(17) 0.0118(18) 0.000 -0.0013(14) 0.000
C21 0.0117(16) 0.0106(16) 0.0115(16) 0.0015(11) 0.0008(12) -0.0013(11)
C22 0.0090(15) 0.0122(16) 0.0130(16) -0.0025(11) 0.0000(12) -0.0020(11)
C23 0.012(2) 0.007(2) 0.016(2) 0.000 0.0060(18) 0.000
C24 0.008(2) 0.005(2) 0.017(2) 0.000 0.0026(17) 0.000
C25 0.0270(18) 0.0095(16) 0.0099(16) 0.0035(11) 0.0012(13) -0.0002(13)
C26 0.0219(17) 0.0125(16) 0.0114(16) -0.0008(12) -0.0032(13) 0.0011(13)
N30 0.0148(14) 0.0226(14) 0.0124(14) 0.0002(11) 0.0002(11) 0.0015(11)
C31 0.0188(17) 0.0194(17) 0.0177(17) -0.0046(12) 0.0014(13) -0.0011(13)
C32 0.0151(16) 0.0153(17) 0.0164(17) 0.0010(12) -0.0011(13) 0.0012(12)
C33 0.0075(15) 0.0174(15) 0.0141(16) 0.0007(12) 0.0030(12) -0.0008(12)
C34 0.0131(16) 0.0163(16) 0.0139(16) -0.0005(12) 0.0019(13) -0.0010(12)
C35 0.0194(17) 0.0164(16) 0.0154(17) 0.0038(13) 0.0019(13) 0.0032(13)

loop_
_atom_type_symbol
_atom_type_description
_atom_type_scat_dispersion_real
_atom_type_scat_dispersion_imag
_atom_type_scat_source
C C 0.0033 0.0016 'International Tables Vol C Tables 4.2.6.8 and 6.1.1.4'
H H 0.0000 0.0000 'International Tables Vol C Tables 4.2.6.8 and 6.1.1.4'
N N 0.0061 0.0033 'International Tables Vol C Tables 4.2.6.8 and 6.1.1.4'
O O 0.0106 0.0060 'International Tables Vol C Tables 4.2.6.8 and 6.1.1.4'
Co Co 0.3494 0.9721 'International Tables Vol C Tables 4.2.6.8 and 6.1.1.4'

loop_
_geom_angle_atom_site_label_1
_geom_angle_atom_site_label_2
_geom_angle_atom_site_label_3
_geom_angle
_geom_angle_site_symmetry_1
_geom_angle_site_symmetry_3
_geom_angle_publ_flag
O20 Co1 O20 174.71(11) . 2_655 ?
O20 Co1 N20 87.35(6) . . ?
O20 Co1 N20 87.35(6) 2_655 . ?
O20 Co1 N10 88.04(9) . . ?
O20 Co1 N10 92.16(9) 2_655 . ?
N20 Co1 N10 92.14(7) . . ?
O20 Co1 N10 92.16(9) . 2_655 ?
O20 Co1 N10 88.04(9) 2_655 2_655 ?
N20 Co1 N10 92.14(6) . 2_655 ?
N10 Co1 N10 175.72(13) . 2_655 ?
O20 Co1 N21 92.65(6) . 1_545 ?
O20 Co1 N21 92.65(6) 2_655 1_545 ?
N20 Co1 N21 180.000(1) . 1_545 ?
N10 Co1 N21 87.86(6) . 1_545 ?
N10 Co1 N21 87.86(6) 2_655 1_545 ?
C11 N10 Co1 157.7(2) . . ?
C11 N11 N12 111.3(2) . . ?
N10 C11 N11 173.3(3) . . ?
O10 N12 O11 123.6(3) . . ?
O10 N12 N11 121.4(2) . . ?
O11 N12 N11 115.0(3) . . ?
Co1 O20 H2A 120(2) . . ?
Co1 O20 H2B 120(2) . . ?
H2A O20 H2B 101(3) . . ?
C21 N20 C21 117.4(3) . 2_655 ?
C21 N20 Co1 121.31(17) . . ?
C21 N20 Co1 121.31(17) 2_655 . ?
C26 N21 C26 116.4(4) 2_655 . ?
C26 N21 Co1 121.79(18) 2_655 1_565 ?
C26 N21 Co1 121.79(18) . 1_565 ?
N20 C21 C22 123.2(3) . . ?
N20 C21 H21 118.4 . . ?
C22 C21 H21 118.4 . . ?
C21 C22 C23 119.6(3) . . ?
C21 C22 H22 120.2 . . ?
C23 C22 H22 120.2 . . ?
C22 C23 C22 116.9(3) 2_655 . ?
C22 C23 C24 121.55(17) 2_655 . ?
C22 C23 C24 121.55(17) . . ?
C25 C24 C25 116.4(4) . 2_655 ?
C25 C24 C23 121.81(18) . . ?
C25 C24 C23 121.81(18) 2_655 . ?
C26 C25 C24 119.9(3) . . ?
C26 C25 H25 120.0 . . ?
C24 C25 H25 120.0 . . ?
N21 C26 C25 123.7(3) . . ?
N21 C26 H26 118.2 . . ?
C25 C26 H26 118.2 . . ?
C31 N30 C35 116.7(2) . . ?
N30 C31 C32 123.5(3) . . ?
N30 C31 H31 118.3 . . ?
C32 C31 H31 118.3 . . ?
C31 C32 C33 119.8(3) . . ?
C31 C32 H32 120.1 . . ?
C33 C32 H32 120.1 . . ?
C32 C33 C34 116.9(3) . . ?
C32 C33 C33 121.70(17) . 2 ?
C34 C33 C33 121.38(17) . 2 ?
C35 C34 C33 119.2(3) . . ?
C35 C34 H34 120.4 . . ?
C33 C34 H34 120.4 . . ?
N30 C35 C34 123.9(3) . . ?
N30 C35 H35 118.0 . . ?
C34 C35 H35 118.0 . . ?

loop_
_geom_bond_atom_site_label_1
_geom_bond_atom_site_label_2
_geom_bond_distance
_geom_bond_site_symmetry_2
_geom_bond_publ_flag
Co1 O20 2.0770(19) . ?
Co1 O20 2.0770(19) 2_655 ?
Co1 N20 2.137(3) . ?
Co1 N10 2.138(2) . ?
Co1 N10 2.138(2) 2_655 ?
Co1 N21 2.154(3) 1_545 ?
O10 N12 1.228(3) . ?
N10 C11 1.149(3) . ?
O11 N12 1.242(3) . ?
N11 C11 1.332(4) . ?
N11 N12 1.367(3) . ?
O20 H2A 0.87(4) . ?
O20 H2B 0.87(4) . ?
N20 C21 1.343(3) . ?
N20 C21 1.343(3) 2_655 ?
N21 C26 1.339(3) 2_655 ?
N21 C26 1.339(3) . ?
N21 Co1 2.154(3) 1_565 ?
C21 C22 1.374(4) . ?
C21 H21 0.9500 . ?
C22 C23 1.400(3) . ?
C22 H22 0.9500 . ?
C23 C22 1.400(3) 2_655 ?
C23 C24 1.484(5) . ?
C24 C25 1.392(3) . ?
C24 C25 1.392(3) 2_655 ?
C25 C26 1.372(4) . ?
C25 H25 0.9500 . ?
C26 H26 0.9500 . ?
N30 C31 1.333(4) . ?
N30 C35 1.337(4) . ?
C31 C32 1.386(4) . ?
C31 H31 0.9500 . ?
C32 C33 1.390(4) . ?
C32 H32 0.9500 . ?
C33 C34 1.392(4) . ?
C33 C33 1.492(6) 2 ?
C34 C35 1.386(4) . ?
C34 H34 0.9500 . ?
C35 H35 0.9500 . ?

loop_
_geom_hbond_atom_site_label_D
_geom_hbond_atom_site_label_H
_geom_hbond_atom_site_label_A
_geom_hbond_distance_DH
_geom_hbond_distance_HA
_geom_hbond_distance_DA
_geom_hbond_angle_DHA
_geom_hbond_site_symmetry_A
O20 H2A N30 0.87(4) 1.88(4) 2.734(3) 164(3) 3_666
O20 H2B N11 0.87(4) 1.96(4) 2.825(3) 174(4) 1_455
